data_2015419
loop_
_publ_author_name
'Ebihara, Masahiro'
'Fuma, Yasuhiro'

_publ_section_title
;
 Variation of hydrogen-bonded networks in hexafluorophosphate salts of
 amidate-bridged dirhodium(II,III) complexes with axial aqua ligands
;
_journal_coeditor_code FA3015
_journal_issue 7
_journal_name_full 'Acta Crystallographica Section C'
_journal_page_first m284
_journal_page_last m289
_journal_paper_doi 10.1107/S0108270106018531
_journal_volume 62
_journal_year 2006
_chemical_formula_iupac '[Rh2 (C4 H8 N O)4 (H2 O)2] P F6'
_chemical_formula_moiety 'C16 H36 N4 O6 Rh2, F6 P'
_chemical_formula_sum 'C16 H36 F6 N4 O6 P Rh2'
_chemical_formula_weight 731.28
_chemical_name_systematic
;
Diaquatetra-\m-butyramidato-\k^4^N:O;\k^4^O:N-dirhodium(II,III)
hexafluorophosphate
;
_space_group_IT_number 2
_symmetry_cell_setting triclinic
_symmetry_space_group_name_Hall '-P 1'
_symmetry_space_group_name_H-M 'P -1'
_atom_sites_solution_hydrogens geom
_atom_sites_solution_primary direct
_atom_sites_solution_secondary difmap
_audit_creation_method SHELXL-97
_cell_angle_alpha 73.667(10)
_cell_angle_beta 82.140(10)
_cell_angle_gamma 79.490(10)
_cell_formula_units_Z 2
_cell_length_a 9.1037(4)
_cell_length_b 11.06530(10)
_cell_length_c 14.0104(5)
_cell_measurement_reflns_used 4238
_cell_measurement_temperature 173(2)
_cell_measurement_theta_max 27.5
_cell_measurement_theta_min 3.0
_cell_volume 1326.19(11)
_computing_cell_refinement CrystalClear
_computing_data_collection 'CrystalClear (Molecular Structure Corporation & Rigaku Corporation, 2001)'
_computing_data_reduction 'teXsan (Molecular Structure Corporation & Rigaku Corporation, 2004)'
_computing_molecular_graphics 'ORTEPII (Johnson, 1976)'
_computing_publication_material 'SHELXL97 and teXsan'
_computing_structure_refinement 'SHELXL97 (Sheldrick, 1997)'
_computing_structure_solution 'SIR97 (Altomare <i>et al.</i>,  1999)'
_diffrn_ambient_temperature 173(2)
_diffrn_detector_area_resol_mean 14.62
_diffrn_measured_fraction_theta_full 0.989
_diffrn_measured_fraction_theta_max 0.989
_diffrn_measurement_device_type 'Rigaku/MSC Mercury CCD'
_diffrn_measurement_method \w
_diffrn_radiation_monochromator graphite
_diffrn_radiation_type MoK\a
_diffrn_radiation_wavelength 0.71070
_diffrn_reflns_av_R_equivalents 0.0275
_diffrn_reflns_av_sigmaI/netI 0.0401
_diffrn_reflns_limit_h_max 11
_diffrn_reflns_limit_h_min -11
_diffrn_reflns_limit_k_max 9
_diffrn_reflns_limit_k_min -14
_diffrn_reflns_limit_l_max 15
_diffrn_reflns_limit_l_min -18
_diffrn_reflns_number 10813
_diffrn_reflns_theta_full 27.48
_diffrn_reflns_theta_max 27.48
_diffrn_reflns_theta_min 3.04
_exptl_absorpt_coefficient_mu 1.384
_exptl_absorpt_correction_T_max 0.9597
_exptl_absorpt_correction_T_min 0.6429
_exptl_absorpt_correction_type integration
_exptl_absorpt_process_details '(NUMABS; Higashi, 1999)'
_exptl_crystal_colour brown
_exptl_crystal_density_diffrn 1.831
_exptl_crystal_density_method 'not measured'
_exptl_crystal_description needle
_exptl_crystal_F_000 734
_exptl_crystal_size_max 0.35
_exptl_crystal_size_mid 0.10
_exptl_crystal_size_min 0.03
_refine_diff_density_max 0.746
_refine_diff_density_min -0.711
_refine_ls_extinction_method none
_refine_ls_goodness_of_fit_ref 1.172
_refine_ls_hydrogen_treatment mixed
_refine_ls_matrix_type full
_refine_ls_number_parameters 373
_refine_ls_number_reflns 6014
_refine_ls_number_restraints 0
_refine_ls_restrained_S_all 1.172
_refine_ls_R_factor_all 0.0506
_refine_ls_R_factor_gt 0.0405
_refine_ls_shift/su_max 0.012
_refine_ls_shift/su_mean 0.001
_refine_ls_structure_factor_coef Fsqd
_refine_ls_weighting_details 'calc w=1/[\s^2^(Fo^2^)+2.8905P] where P=(Fo^2^+2Fc^2^)/3'
_refine_ls_weighting_scheme calc
_refine_ls_wR_factor_gt 0.0666
_refine_ls_wR_factor_ref 0.0693
_reflns_number_gt 5456
_reflns_number_total 6014
_reflns_threshold_expression ' I>2\s(I)'
_cod_data_source_file fa3015.cif
_cod_data_source_block IV
_cod_original_cell_volume 1326.18(11)
_cod_original_sg_symbol_H-M 'P -1         '
_cod_database_code 2015419
_cod_database_fobs_code 2015419

loop_
_symmetry_equiv_pos_as_xyz
'x, y, z'
'-x, -y, -z'

loop_
_atom_site_type_symbol
_atom_site_label
_atom_site_fract_x
_atom_site_fract_y
_atom_site_fract_z
_atom_site_U_iso_or_equiv
_atom_site_adp_type
_atom_site_calc_flag
_atom_site_refinement_flags
_atom_site_occupancy
_atom_site_disorder_assembly
_atom_site_disorder_group
Rh Rh1 0.525743(12) 0.440873(9) 0.083607(7) 0.01391(3) Uani d . 1 . .
N N1 0.67886(13) 0.32883(10) 0.02144(8) 0.0189(3) Uani d . 1 . .
H H1 0.7345 0.2665 0.0610 0.023 Uiso calc R 1 . .
O O1 0.63301(11) 0.43408(8) -0.13841(7) 0.0196(3) Uani d . 1 . .
N N2 0.37071(13) 0.34021(10) 0.07784(8) 0.0185(3) Uani d . 1 . .
H H2 0.3492 0.2799 0.1315 0.022 Uiso calc R 1 . .
O O2 0.32283(11) 0.44407(8) -0.08122(7) 0.0191(3) Uani d . 1 . .
Rh Rh2 0.568158(12) 0.531738(9) 0.419427(7) 0.01345(3) Uani d . 1 . .
N N3 0.38044(13) 0.53100(10) 0.36252(8) 0.0176(3) Uani d . 1 . .
H H3 0.3805 0.5505 0.2971 0.021 Uiso calc R 1 . .
O O3 0.24720(11) 0.47677(8) 0.51333(7) 0.0195(3) Uani d . 1 . .
N N4 0.50328(13) 0.70877(9) 0.43074(8) 0.0182(3) Uani d . 1 . .
H H4 0.5332 0.7710 0.3814 0.022 Uiso calc R 1 . .
O O4 0.37024(11) 0.65349(8) 0.58142(7) 0.0182(3) Uani d . 1 . .
O O5 0.57577(14) 0.31717(9) 0.23751(7) 0.0296(3) Uani d . 1 . .
H H5 0.588(2) 0.3327(15) 0.2841(13) 0.039 Uiso d . 1 . .
H H6 0.611(2) 0.2485(15) 0.2391(13) 0.039 Uiso d . 1 . .
O O6 0.71106(13) 0.58714(9) 0.27117(7) 0.0270(3) Uani d . 1 . .
H H7 0.703(2) 0.5731(15) 0.2192(13) 0.035 Uiso d . 1 . .
H H8 0.725(2) 0.6466(15) 0.2613(13) 0.035 Uiso d . 1 . .
C C1 0.70341(16) 0.34094(12) -0.07522(10) 0.0181(3) Uani d . 1 . .
C C2 0.81406(18) 0.24454(13) -0.11606(11) 0.0266(4) Uani d . 1 . .
H H9 0.8709 0.1862 -0.0614 0.032 Uiso calc R 1 . .
H H10 0.8864 0.2893 -0.1670 0.032 Uiso calc R 1 . .
C C3 0.7371(2) 0.16745(15) -0.16256(13) 0.0431(5) Uani d . 1 . .
H H11 0.6821 0.2261 -0.2181 0.052 Uiso calc R 1 . .
H H12 0.8145 0.1088 -0.1911 0.052 Uiso calc R 1 . .
C C4 0.6293(2) 0.09114(17) -0.09000(17) 0.0608(7) Uani d . 1 . .
H H13 0.5831 0.0441 -0.1246 0.079 Uiso calc R 1 . .
H H14 0.5512 0.1486 -0.0622 0.079 Uiso calc R 1 . .
H H15 0.6834 0.0309 -0.0358 0.079 Uiso calc R 1 . .
C C5 0.29788(16) 0.35696(11) -0.00003(10) 0.0196(4) Uani d . 1 . .
C C6 0.18137(18) 0.27681(13) -0.00091(11) 0.0292(4) Uani d . 1 . .
H H16 0.2310 0.2038 -0.0271 0.035 Uiso calc R 1 . .
H H17 0.1075 0.3284 -0.0478 0.035 Uiso calc R 1 . .
C C7 0.09713(18) 0.22543(14) 0.10006(12) 0.0322(4) Uani d . 1 . .
H H18 0.0308 0.1676 0.0927 0.039 Uiso calc R 1 . .
H H19 0.1705 0.1748 0.1477 0.039 Uiso calc R 1 . .
C C8 0.0038(2) 0.32857(18) 0.14293(16) 0.0497(6) Uani d . 1 . .
H H20 0.0695 0.3826 0.1551 0.065 Uiso calc R 1 . .
H H21 -0.0511 0.2896 0.2060 0.065 Uiso calc R 1 . .
H H22 -0.0677 0.3805 0.0956 0.065 Uiso calc R 1 . .
C C9 0.25585(16) 0.50280(11) 0.41758(10) 0.0175(3) Uani d . 1 . .
C C10 0.12011(17) 0.49483(14) 0.37170(11) 0.0263(4) Uani d . 1 . .
H H23 0.1387 0.5226 0.2981 0.032 Uiso calc R 1 . .
H H24 0.0342 0.5539 0.3922 0.032 Uiso calc R 1 . .
C C11 0.07939(19) 0.36063(15) 0.40197(13) 0.0356(5) Uani d . 1 . .
H H25 0.0585 0.3336 0.4755 0.043 Uiso calc R 1 . .
H H26 -0.0132 0.3617 0.3719 0.043 Uiso calc R 1 . .
C C12 0.2030(2) 0.26489(16) 0.36932(16) 0.0476(6) Uani d . 1 . .
H H27 0.2367 0.2985 0.2988 0.062 Uiso calc R 1 . .
H H28 0.1649 0.1848 0.3781 0.062 Uiso calc R 1 . .
H H29 0.2875 0.2494 0.4099 0.062 Uiso calc R 1 . .
C C13 0.42016(16) 0.73909(11) 0.50553(10) 0.0178(3) Uani d . 1 . .
C C14 0.36866(19) 0.87469(12) 0.50818(11) 0.0261(4) Uani d . 1 B .
H H30 0.4198 0.9318 0.4509 0.031 Uiso calc R 1 . .
H H31 0.3960 0.8872 0.5704 0.031 Uiso calc R 1 . .
C C15 0.1988(2) 0.90910(15) 0.50356(13) 0.0373(5) Uani d . 1 . .
H H32A 0.1489 0.8566 0.5642 0.045 Uiso calc PR 0.75 A 1
H H33A 0.1688 0.9994 0.5044 0.045 Uiso calc PR 0.75 A 1
H H32B 0.1612 0.9914 0.5198 0.045 Uiso calc PR 0.25 A 2
H H33B 0.1461 0.8422 0.5504 0.045 Uiso calc PR 0.25 A 2
C C16A 0.1426(3) 0.8900(2) 0.4122(2) 0.0457(8) Uani d P 0.75 B 1
H H36A 0.0335 0.9145 0.4143 0.059 Uiso calc PR 0.75 B 1
H H34A 0.1685 0.8001 0.4118 0.059 Uiso calc PR 0.75 B 1
H H35A 0.1897 0.9429 0.3515 0.059 Uiso calc PR 0.75 B 1
C C16B 0.1771(7) 0.9183(6) 0.3944(5) 0.0246(13) Uiso d P 0.25 B 2
H H36B 0.0701 0.9407 0.3843 0.032 Uiso calc PR 0.25 B 2
H H34B 0.2158 0.8360 0.3800 0.032 Uiso calc PR 0.25 B 2
H H35B 0.2317 0.9840 0.3495 0.032 Uiso calc PR 0.25 B 2
P P1 0.75849(5) 0.96188(4) 0.23061(3) 0.03291(12) Uani d . 1 . .
F F1 0.67662(15) 0.86228(9) 0.20496(10) 0.0648(4) Uani d . 1 C .
F F2 0.82988(17) 1.06696(12) 0.25652(11) 0.0995(5) Uani d . 1 C .
F F3A 0.6646(3) 0.94023(17) 0.33111(15) 0.0866(7) Uani d P 0.60 C 1
F F4A 0.8746(3) 0.8425(3) 0.2770(2) 0.1014(11) Uani d P 0.60 C 1
F F5A 0.8616(3) 0.9730(2) 0.12567(15) 0.0673(8) Uani d P 0.60 C 1
F F6A 0.6478(3) 1.07459(17) 0.17736(19) 0.0779(9) Uani d P 0.60 C 1
F F3B 0.7017(5) 0.9210(4) 0.3457(3) 0.1074(15) Uani d P 0.40 C 2
F F4B 0.9058(5) 0.8797(4) 0.2479(4) 0.1072(16) Uani d P 0.40 C 2
F F5B 0.7930(6) 1.0208(4) 0.1204(3) 0.1084(18) Uani d P 0.40 C 2
F F6B 0.5945(4) 1.0591(3) 0.2210(4) 0.1213(17) Uani d P 0.40 C 2

loop_
_atom_site_aniso_label
_atom_site_aniso_U_11
_atom_site_aniso_U_22
_atom_site_aniso_U_33
_atom_site_aniso_U_12
_atom_site_aniso_U_13
_atom_site_aniso_U_23
Rh1 0.01807(5) 0.01412(4) 0.01013(4) -0.00311(3) -0.00105(4) -0.00381(3)
N1 0.0206(6) 0.0179(5) 0.0168(5) 0.0003(4) -0.0033(5) -0.0035(4)
O1 0.0247(5) 0.0203(4) 0.0128(4) -0.0003(4) 0.0002(4) -0.0057(3)
N2 0.0230(6) 0.0181(5) 0.0143(5) -0.0083(4) -0.0009(5) -0.0014(4)
O2 0.0242(5) 0.0190(4) 0.0163(4) -0.0087(3) -0.0023(4) -0.0046(3)
Rh2 0.01733(5) 0.01336(4) 0.00985(4) -0.00368(3) 0.00065(4) -0.00340(3)
N3 0.0230(6) 0.0176(4) 0.0134(5) -0.0033(4) -0.0034(4) -0.0049(4)
O3 0.0188(5) 0.0251(4) 0.0144(4) -0.0041(4) -0.0002(4) -0.0049(3)
N4 0.0246(6) 0.0126(4) 0.0167(5) -0.0046(4) 0.0016(5) -0.0036(4)
O4 0.0239(5) 0.0151(4) 0.0145(4) -0.0028(4) 0.0011(4) -0.0038(3)
O5 0.0539(7) 0.0207(4) 0.0136(4) 0.0008(5) -0.0091(5) -0.0047(3)
O6 0.0417(6) 0.0264(4) 0.0171(4) -0.0165(4) 0.0044(4) -0.0086(3)
C1 0.0186(6) 0.0170(5) 0.0193(6) -0.0038(5) 0.0005(5) -0.0062(4)
C2 0.0270(8) 0.0249(6) 0.0244(7) 0.0028(6) 0.0039(6) -0.0083(5)
C3 0.0644(12) 0.0328(7) 0.0366(8) 0.0113(8) -0.0208(8) -0.0201(6)
C4 0.0573(12) 0.0496(8) 0.0927(13) -0.0113(8) -0.0187(10) -0.0388(8)
C5 0.0217(7) 0.0169(5) 0.0231(6) -0.0055(5) 0.0001(5) -0.0093(4)
C6 0.0367(8) 0.0320(6) 0.0264(7) -0.0185(6) -0.0043(6) -0.0108(5)
C7 0.0318(7) 0.0367(7) 0.0307(8) -0.0209(6) -0.0048(7) -0.0020(6)
C8 0.0285(9) 0.0702(10) 0.0578(11) -0.0125(8) 0.0020(9) -0.0284(8)
C9 0.0199(6) 0.0157(5) 0.0178(6) -0.0012(5) -0.0004(5) -0.0077(4)
C10 0.0225(7) 0.0392(7) 0.0206(6) -0.0045(6) -0.0065(6) -0.0115(5)
C11 0.0349(8) 0.0484(8) 0.0313(8) -0.0224(6) 0.0003(7) -0.0145(6)
C12 0.0563(11) 0.0349(8) 0.0578(11) -0.0111(8) -0.0119(9) -0.0162(7)
C13 0.0204(6) 0.0156(5) 0.0186(6) -0.0025(5) -0.0046(5) -0.0052(4)
C14 0.0403(9) 0.0158(5) 0.0221(7) -0.0048(6) 0.0028(6) -0.0070(5)
C15 0.0430(10) 0.0296(7) 0.0349(8) 0.0125(7) -0.0008(8) -0.0138(6)
C16A 0.0350(13) 0.0521(13) 0.0471(14) 0.0020(11) -0.0065(11) -0.0125(11)
P1 0.0429(2) 0.02863(17) 0.0293(2) -0.01534(16) 0.00271(18) -0.00758(15)
F1 0.0912(8) 0.0363(5) 0.0794(7) -0.0233(5) -0.0280(6) -0.0172(5)
F2 0.1424(9) 0.1161(7) 0.0728(8) -0.1051(5) 0.0078(7) -0.0318(6)
F3A 0.1373(15) 0.0574(9) 0.0677(10) -0.0576(9) 0.0844(10) -0.0376(8)
F4A 0.0685(16) 0.116(2) 0.0902(18) 0.0127(15) -0.0352(13) 0.0162(16)
F5A 0.0610(13) 0.0873(13) 0.0463(11) -0.0127(11) 0.0302(10) -0.0216(10)
F6A 0.0957(18) 0.0227(8) 0.0916(17) 0.0177(10) -0.0039(15) 0.0045(10)
F3B 0.194(4) 0.120(2) 0.0370(17) -0.104(2) 0.019(2) -0.0317(15)
F4B 0.049(2) 0.136(2) 0.155(3) 0.036(2) -0.015(2) -0.095(2)
F5B 0.212(5) 0.086(2) 0.0282(17) -0.057(3) -0.004(2) 0.0028(16)
F6B 0.051(2) 0.0843(18) 0.262(4) 0.0237(17) -0.048(2) -0.1047(19)

loop_
_atom_type_symbol
_atom_type_description
_atom_type_scat_dispersion_real
_atom_type_scat_dispersion_imag
_atom_type_scat_source
C C 0.0033 0.0016 'International Tables Vol C Tables 4.2.6.8 and 6.1.1.4'
H H 0.0000 0.0000 'International Tables Vol C Tables 4.2.6.8 and 6.1.1.4'
F F 0.0171 0.0103 'International Tables Vol C Tables 4.2.6.8 and 6.1.1.4'
N N 0.0061 0.0033 'International Tables Vol C Tables 4.2.6.8 and 6.1.1.4'
O O 0.0106 0.0060 'International Tables Vol C Tables 4.2.6.8 and 6.1.1.4'
P P 0.1023 0.0942 'International Tables Vol C Tables 4.2.6.8 and 6.1.1.4'
Rh Rh -1.1178 0.9187 'International Tables Vol C Tables 4.2.6.8 and 6.1.1.4'

loop_
_geom_angle_atom_site_label_1
_geom_angle_atom_site_label_2
_geom_angle_atom_site_label_3
_geom_angle_site_symmetry_1
_geom_angle_site_symmetry_3
_geom_angle
N1 Rh1 N2 . . 90.39(5)
N1 Rh1 O2 . 2_665 91.24(5)
N2 Rh1 O2 . 2_665 175.47(4)
N1 Rh1 O1 . 2_665 175.99(4)
N2 Rh1 O1 . 2_665 90.43(4)
O2 Rh1 O1 2_665 2_665 87.66(4)
N1 Rh1 O5 . . 90.73(4)
N2 Rh1 O5 . . 91.25(4)
O2 Rh1 O5 2_665 . 92.95(4)
O1 Rh1 O5 2_665 . 93.18(4)
N1 Rh1 Rh1 . 2_665 86.25(3)
N2 Rh1 Rh1 . 2_665 86.22(3)
O2 Rh1 Rh1 2_665 2_665 89.67(3)
O1 Rh1 Rh1 2_665 2_665 89.88(3)
O5 Rh1 Rh1 . 2_665 176.05(3)
C1 N1 Rh1 . . 124.39(9)
C1 N1 H1 . . 117.8
Rh1 N1 H1 . . 117.8
C1 O1 Rh1 . 2_665 117.81(9)
C5 N2 Rh1 . . 124.52(9)
C5 N2 H2 . . 117.7
Rh1 N2 H2 . . 117.7
C5 O2 Rh1 . 2_665 118.25(10)
N3 Rh2 N4 . . 92.26(5)
N3 Rh2 O3 . 2_666 175.64(4)
N4 Rh2 O3 . 2_666 89.16(5)
N3 Rh2 O4 . 2_666 88.47(4)
N4 Rh2 O4 . 2_666 175.84(4)
O3 Rh2 O4 2_666 2_666 89.82(4)
N3 Rh2 O6 . . 97.03(4)
N4 Rh2 O6 . . 95.30(4)
O3 Rh2 O6 2_666 . 86.94(4)
O4 Rh2 O6 2_666 . 88.67(4)
N3 Rh2 Rh2 . 2_666 86.31(3)
N4 Rh2 Rh2 . 2_666 85.79(3)
O3 Rh2 Rh2 2_666 2_666 89.69(3)
O4 Rh2 Rh2 2_666 2_666 90.17(3)
O6 Rh2 Rh2 . 2_666 176.44(3)
C9 N3 Rh2 . . 123.36(10)
C9 N3 H3 . . 118.3
Rh2 N3 H3 . . 118.3
C9 O3 Rh2 . 2_666 119.12(9)
C13 N4 Rh2 . . 124.55(8)
C13 N4 H4 . . 117.7
Rh2 N4 H4 . . 117.7
C13 O4 Rh2 . 2_666 117.55(8)
Rh1 O5 H5 . . 132.3(12)
Rh1 O5 H6 . . 114.5(14)
H5 O5 H6 . . 109.9(18)
Rh2 O6 H7 . . 128.3(12)
Rh2 O6 H8 . . 111.3(15)
H7 O6 H8 . . 107.8(19)
O1 C1 N1 . . 121.56(12)
O1 C1 C2 . . 117.49(12)
N1 C1 C2 . . 120.94(11)
C1 C2 C3 . . 111.95(14)
C1 C2 H9 . . 109.2
C3 C2 H9 . . 109.2
C1 C2 H10 . . 109.2
C3 C2 H10 . . 109.2
H9 C2 H10 . . 107.9
C4 C3 C2 . . 113.47(16)
C4 C3 H11 . . 108.9
C2 C3 H11 . . 108.9
C4 C3 H12 . . 108.9
C2 C3 H12 . . 108.9
H11 C3 H12 . . 107.7
C3 C4 H13 . . 109.5
C3 C4 H14 . . 109.5
H13 C4 H14 . . 109.5
C3 C4 H15 . . 109.5
H13 C4 H15 . . 109.5
H14 C4 H15 . . 109.5
O2 C5 N2 . . 121.26(13)
O2 C5 C6 . . 116.27(13)
N2 C5 C6 . . 122.47(11)
C5 C6 C7 . . 115.29(14)
C5 C6 H16 . . 108.5
C7 C6 H16 . . 108.5
C5 C6 H17 . . 108.5
C7 C6 H17 . . 108.5
H16 C6 H17 . . 107.5
C8 C7 C6 . . 113.35(13)
C8 C7 H18 . . 108.9
C6 C7 H18 . . 108.9
C8 C7 H19 . . 108.9
C6 C7 H19 . . 108.9
H18 C7 H19 . . 107.7
C7 C8 H20 . . 109.5
C7 C8 H21 . . 109.5
H20 C8 H21 . . 109.5
C7 C8 H22 . . 109.5
H20 C8 H22 . . 109.5
H21 C8 H22 . . 109.5
O3 C9 N3 . . 121.41(14)
O3 C9 C10 . . 117.06(12)
N3 C9 C10 . . 121.49(12)
C9 C10 C11 . . 112.59(12)
C9 C10 H23 . . 109.1
C11 C10 H23 . . 109.1
C9 C10 H24 . . 109.1
C11 C10 H24 . . 109.1
H23 C10 H24 . . 107.8
C12 C11 C10 . . 112.43(14)
C12 C11 H25 . . 109.1
C10 C11 H25 . . 109.1
C12 C11 H26 . . 109.1
C10 C11 H26 . . 109.1
H25 C11 H26 . . 107.8
C11 C12 H27 . . 109.5
C11 C12 H28 . . 109.5
H27 C12 H28 . . 109.5
C11 C12 H29 . . 109.5
H27 C12 H29 . . 109.5
H28 C12 H29 . . 109.5
N4 C13 O4 . . 121.91(12)
N4 C13 C14 . . 122.35(11)
O4 C13 C14 . . 115.67(12)
C13 C14 C15 . . 110.74(14)
C13 C14 H30 . . 109.5
C15 C14 H30 . . 109.5
C13 C14 H31 . . 109.5
C15 C14 H31 . . 109.5
H30 C14 H31 . . 108.1
C16A C15 C14 . . 114.33(16)
C14 C15 C16B . . 103.7(3)
C16A C15 H32A . . 108.7
C14 C15 H32A . . 108.7
C16A C15 H33A . . 108.7
C14 C15 H33A . . 108.7
H32A C15 H33A . . 107.6
C14 C15 H32B . . 111.0
C16B C15 H32B . . 111.0
C14 C15 H33B . . 111.0
C16B C15 H33B . . 111.0
H32B C15 H33B . . 109.0
C15 C16A H36A . . 109.5
C15 C16A H34A . . 109.5
H36A C16A H34A . . 109.5
C15 C16A H35A . . 109.5
H36A C16A H35A . . 109.5
H34A C16A H35A . . 109.5
C15 C16B H36B . . 109.5
C15 C16B H34B . . 109.5
H36B C16B H34B . . 109.5
C15 C16B H35B . . 109.5
H36B C16B H35B . . 109.5
H34B C16B H35B . . 109.5
F4B P1 F5B . . 97.0(3)
F3A P1 F6A . . 94.93(12)
F3A P1 F4A . . 88.81(13)
F6A P1 F4A . . 175.25(16)
F4B P1 F2 . . 86.2(2)
F5B P1 F2 . . 90.3(2)
F3A P1 F2 . . 90.33(11)
F6A P1 F2 . . 84.65(11)
F4A P1 F2 . . 98.28(14)
F4B P1 F1 . . 97.5(2)
F5B P1 F1 . . 89.9(2)
F3A P1 F1 . . 87.96(11)
F6A P1 F1 . . 92.16(11)
F4A P1 F1 . . 85.03(13)
F2 P1 F1 . . 176.24(8)
F4B P1 F3B . . 92.0(2)
F5B P1 F3B . . 170.3(2)
F2 P1 F3B . . 86.38(17)
F1 P1 F3B . . 92.79(18)
F3A P1 F5A . . 175.56(11)
F6A P1 F5A . . 88.61(12)
F4A P1 F5A . . 87.53(13)
F2 P1 F5A . . 92.68(11)
F1 P1 F5A . . 89.23(11)
F4B P1 F6B . . 174.3(3)
F5B P1 F6B . . 86.8(3)
F2 P1 F6B . . 89.52(17)
F1 P1 F6B . . 86.75(17)
F3B P1 F6B . . 84.0(2)
F5A P1 F6B . . 113.68(19)

loop_
_geom_bond_atom_site_label_1
_geom_bond_atom_site_label_2
_geom_bond_site_symmetry_2
_geom_bond_distance
_geom_bond_publ_flag
Rh1 Rh1 2_665 2.4026(3) y
Rh1 O1 2_665 2.0389(10) y
Rh1 O2 2_665 2.0314(10) y
Rh1 O5 . 2.2608(10) y
Rh1 N1 . 1.9706(12) y
Rh1 N2 . 1.9735(13) y
N1 C1 . 1.3146(18) ?
N1 H1 . 0.8800 ?
O1 C1 . 1.2875(15) ?
N2 C5 . 1.3051(19) ?
N2 H2 . 0.8800 ?
O2 C5 . 1.2912(15) ?
Rh2 Rh2 2_666 2.4064(3) y
Rh2 O3 2_666 2.0118(11) y
Rh2 O4 2_666 2.0268(9) y
Rh2 O6 . 2.2844(10) y
Rh2 N3 . 1.9843(13) y
Rh2 N4 . 1.9845(11) y
N3 C9 . 1.3165(18) ?
N3 H3 . 0.8800 ?
O3 C9 . 1.2849(16) ?
N4 C13 . 1.2928(18) ?
N4 H4 . 0.8800 ?
O4 C13 . 1.3011(15) ?
O5 H5 . 0.75(2) ?
O5 H6 . 0.766(16) ?
O6 H7 . 0.801(19) ?
O6 H8 . 0.664(17) ?
C1 C2 . 1.508(2) ?
C2 C3 . 1.516(3) ?
C2 H9 . 0.9900 ?
C2 H10 . 0.9900 ?
C3 C4 . 1.502(3) ?
C3 H11 . 0.9900 ?
C3 H12 . 0.9900 ?
C4 H13 . 0.9800 ?
C4 H14 . 0.9800 ?
C4 H15 . 0.9800 ?
C5 C6 . 1.505(2) ?
C6 C7 . 1.524(2) ?
C6 H16 . 0.9900 ?
C6 H17 . 0.9900 ?
C7 C8 . 1.509(3) ?
C7 H18 . 0.9900 ?
C7 H19 . 0.9900 ?
C8 H20 . 0.9800 ?
C8 H21 . 0.9800 ?
C8 H22 . 0.9800 ?
C9 C10 . 1.496(2) ?
C10 C11 . 1.525(2) ?
C10 H23 . 0.9900 ?
C10 H24 . 0.9900 ?
C11 C12 . 1.515(3) ?
C11 H25 . 0.9900 ?
C11 H26 . 0.9900 ?
C12 H27 . 0.9800 ?
C12 H28 . 0.9800 ?
C12 H29 . 0.9800 ?
C13 C14 . 1.4974(18) ?
C14 C15 . 1.529(3) ?
C14 H30 . 0.9900 ?
C14 H31 . 0.9900 ?
C15 C16A . 1.522(4) ?
C15 C16B . 1.542(7) ?
C15 H32A . 0.9900 ?
C15 H33A . 0.9900 ?
C15 H32B . 0.9900 ?
C15 H33B . 0.9900 ?
C16A H36A . 0.9800 ?
C16A H34A . 0.9800 ?
C16A H35A . 0.9800 ?
C16B H36B . 0.9800 ?
C16B H34B . 0.9800 ?
C16B H35B . 0.9800 ?
P1 F4B . 1.485(4) ?
P1 F5B . 1.512(3) ?
P1 F3A . 1.525(2) ?
P1 F6A . 1.534(2) ?
P1 F4A . 1.575(3) ?
P1 F2 . 1.5760(16) ?
P1 F1 . 1.5797(14) ?
P1 F3B . 1.587(3) ?
P1 F5A . 1.619(2) ?
P1 F6B . 1.671(4) ?

loop_
_geom_hbond_atom_site_label_D
_geom_hbond_atom_site_label_H
_geom_hbond_atom_site_label_A
_geom_hbond_site_symmetry_A
_geom_hbond_distance_DH
_geom_hbond_distance_HA
_geom_hbond_distance_DA
_geom_hbond_angle_DHA
O5 H5 O4 2_666 0.75(2) 2.02(2) 2.7651(15) 171.5(16)
O5 H6 F6A 1_545 0.766(16) 2.277(19) 2.970(2) 151.2(19)
O5 H6 F6B 1_545 0.766(16) 2.215(19) 2.902(4) 149.8(19)
O5 H6 F2 1_545 0.766(16) 2.540(16) 3.2410(17) 153.1(19)
O6 H7 O2 2_665 0.801(19) 2.044(19) 2.8420(15) 174.5(15)
O6 H8 F1 . 0.664(17) 2.273(15) 2.8931(13) 156(2)
N1 H1 F6A 1_545 0.88 2.47 3.071(2) 126.0
N3 H3 O1 2_665 0.88 2.20 3.0706(15) 169.7
N4 H4 F3A . 0.88 2.30 3.077(2) 147.5
N4 H4 F3B . 0.88 2.37 3.095(4) 140.0

loop_
_geom_torsion_atom_site_label_1
_geom_torsion_atom_site_label_2
_geom_torsion_atom_site_label_3
_geom_torsion_atom_site_label_4
_geom_torsion_site_symmetry_1
_geom_torsion
N2 Rh1 N1 C1 . 83.16(12)
O2 Rh1 N1 C1 2_665 -92.61(12)
O5 Rh1 N1 C1 . 174.42(12)
Rh1 Rh1 N1 C1 2_665 -3.02(12)
N1 Rh1 N2 C5 . -84.33(11)
O1 Rh1 N2 C5 2_665 91.74(11)
O5 Rh1 N2 C5 . -175.07(11)
Rh1 Rh1 N2 C5 2_665 1.89(11)
N4 Rh2 N3 C9 . -85.00(10)
O4 Rh2 N3 C9 2_666 90.90(10)
O6 Rh2 N3 C9 . 179.37(10)
Rh2 Rh2 N3 C9 2_666 0.63(10)
N3 Rh2 N4 C13 . 85.41(13)
O3 Rh2 N4 C13 2_666 -90.46(13)
O6 Rh2 N4 C13 . -177.31(13)
Rh2 Rh2 N4 C13 2_666 -0.71(12)
Rh1 O1 C1 N1 2_665 -2.66(19)
Rh1 O1 C1 C2 2_665 176.47(10)
Rh1 N1 C1 O1 . 4.2(2)
Rh1 N1 C1 C2 . -174.88(11)
O1 C1 C2 C3 . -67.42(16)
N1 C1 C2 C3 . 111.72(16)
C1 C2 C3 C4 . -61.37(17)
Rh1 O2 C5 N2 2_665 -1.96(17)
Rh1 O2 C5 C6 2_665 178.18(9)
Rh1 N2 C5 O2 . -0.36(18)
Rh1 N2 C5 C6 . 179.49(10)
O2 C5 C6 C7 . -150.55(12)
N2 C5 C6 C7 . 29.60(19)
C5 C6 C7 C8 . 64.03(19)
Rh2 O3 C9 N3 2_666 -3.89(16)
Rh2 O3 C9 C10 2_666 173.86(9)
Rh2 N3 C9 O3 . 1.86(17)
Rh2 N3 C9 C10 . -175.78(9)
O3 C9 C10 C11 . -62.58(17)
N3 C9 C10 C11 . 115.16(14)
C9 C10 C11 C12 . -61.13(19)
Rh2 N4 C13 O4 . -0.4(2)
Rh2 N4 C13 C14 . -177.15(11)
Rh2 O4 C13 N4 2_666 1.55(19)
Rh2 O4 C13 C14 2_666 178.53(10)
N4 C13 C14 C15 . 112.56(16)
O4 C13 C14 C15 . -64.40(17)
C13 C14 C15 C16A . -57.52(18)
C13 C14 C15 C16B . -72.9(3)
